data_7235197
loop_
_publ_author_name
'Yang-Jin Cho'
'So-Yoen Kim'
'Jin-Hyoung Kim'
'Jiwon Lee'
'Dae Won Cho'
'Seungjun Yi'
'Ho-Jin Son'
'Won-Sik Han'
'Sang Ook Kang'

_publ_section_title
;
 Probing photophysical properties of isomeric N-heterocyclic carbene
 Ir(iii) complexes and their applications to deep-blue phosphorescent
 organic light-emitting diodes
;
_journal_name_full 'Journal of Materials Chemistry C'
_journal_page_first 1651
_journal_page_last 1659
_journal_paper_doi 10.1039/C6TC04757B
_journal_volume 5
_journal_year 2017
_chemical_formula_moiety 'C48 H33 Ir N6 O3'
_chemical_formula_sum 'C48 H33 Ir N6 O3'
_chemical_formula_weight 934.00
_chemical_name_common k151004
_chemical_name_systematic m-Ir-(dbfmi)3
_chemical_properties_physical ', Air-sensitive'
_space_group_crystal_system triclinic
_space_group_IT_number 2
_space_group_name_Hall '-P 1'
_space_group_name_H-M_alt 'P -1'
_atom_sites_solution_hydrogens geom
_atom_sites_solution_primary direct
_cell_angle_alpha 105.045(9)
_cell_angle_beta 101.432(9)
_cell_angle_gamma 113.389(8)
_cell_formula_units_Z 2
_cell_length_a 13.381(6)
_cell_length_b 13.771(7)
_cell_length_c 15.248(7)
_cell_measurement_reflns_used 5192
_cell_measurement_temperature 293(2)
_cell_measurement_theta_max 24.646
_cell_measurement_theta_min 2.287
_cell_volume 2342.2(19)
_computing_cell_refinement 'SMART (Bruker, 1999)'
_computing_data_collection 'SMART (Bruker, 1999)'
_computing_data_reduction 'SAINT-Plus (Bruker, 1999)'
_computing_molecular_graphics 'Ortep-3 for Windows (Farrugia, 1997)'
_computing_publication_material 'SHELXL-2014/7 (Sheldrick, 2014)'
_computing_structure_refinement 'SHELXL-2014/7 (Sheldrick, 2014)'
_computing_structure_solution 'SHELXL-2014/7 (Sheldrick, 2014)'
_diffrn_ambient_temperature 293(2)
_diffrn_measured_fraction_theta_full 0.772
_diffrn_measured_fraction_theta_max 0.802
_diffrn_measurement_device_type 'Bruker SMART 1000 CCD diffractometer'
_diffrn_measurement_method \w-scans
_diffrn_radiation_type MoK\a
_diffrn_radiation_wavelength 0.71073
_diffrn_reflns_av_R_equivalents 0.0459
_diffrn_reflns_av_unetI/netI 0.0886
_diffrn_reflns_Laue_measured_fraction_full 0.772
_diffrn_reflns_Laue_measured_fraction_max 0.802
_diffrn_reflns_limit_h_max 17
_diffrn_reflns_limit_h_min -17
_diffrn_reflns_limit_k_max 18
_diffrn_reflns_limit_k_min -18
_diffrn_reflns_limit_l_max 20
_diffrn_reflns_limit_l_min -20
_diffrn_reflns_number 24175
_diffrn_reflns_point_group_measured_fraction_full 0.772
_diffrn_reflns_point_group_measured_fraction_max 0.802
_diffrn_reflns_theta_full 25.242
_diffrn_reflns_theta_max 28.284
_diffrn_reflns_theta_min 1.470
_exptl_absorpt_coefficient_mu 2.894
_exptl_absorpt_correction_T_max 0.749
_exptl_absorpt_correction_T_min 0.541
_exptl_absorpt_correction_type multi-scan
_exptl_absorpt_process_details 'SADABS (Sheldric, 1996)'
_exptl_crystal_colour yellow
_exptl_crystal_density_diffrn 1.324
_exptl_crystal_density_method 'not measured'
_exptl_crystal_description plate
_exptl_crystal_F_000 928
_exptl_crystal_preparation ', Luminescent'
_exptl_crystal_size_max 0.3
_exptl_crystal_size_mid 0.18
_exptl_crystal_size_min 0.1
_refine_diff_density_max 1.568
_refine_diff_density_min -0.450
_refine_diff_density_rms 0.099
_refine_ls_extinction_coef .
_refine_ls_extinction_method none
_refine_ls_goodness_of_fit_ref 0.944
_refine_ls_hydrogen_treatment constr
_refine_ls_matrix_type full
_refine_ls_number_parameters 526
_refine_ls_number_reflns 9325
_refine_ls_number_restraints 0
_refine_ls_restrained_S_all 0.944
_refine_ls_R_factor_all 0.0559
_refine_ls_R_factor_gt 0.0360
_refine_ls_shift/su_max 0.001
_refine_ls_shift/su_mean 0.000
_refine_ls_structure_factor_coef Fsqd
_refine_ls_weighting_details 'w=1/[\s^2^(Fo^2^)+(0.0478P)^2^] where P=(Fo^2^+2Fc^2^)/3'
_refine_ls_weighting_scheme calc
_refine_ls_wR_factor_gt 0.1032
_refine_ls_wR_factor_ref 0.1070
_reflns_Friedel_coverage 0.000
_reflns_Friedel_fraction_full .
_reflns_Friedel_fraction_max .
_reflns_number_gt 6593
_reflns_number_total 9325
_reflns_threshold_expression 'I > 2\s(I)'
_cod_data_source_file J-Mater-Chem-C-2017-5-1651.cif
_cod_data_source_block shelx
_cod_database_code 7235197
_shelx_space_group_comment
;
The symmetry employed for this shelxl refinement is uniquely defined
by the following loop, which should always be used as a source of
symmetry information in preference to the above space-group names.
They are only intended as comments.
;
_shelx_estimated_absorpt_t_min 0.541
_shelx_estimated_absorpt_t_max 0.749

loop_
_space_group_symop_operation_xyz
'x, y, z'
'-x, -y, -z'

loop_
_atom_site_label
_atom_site_type_symbol
_atom_site_fract_x
_atom_site_fract_y
_atom_site_fract_z
_atom_site_U_iso_or_equiv
_atom_site_adp_type
_atom_site_occupancy
_atom_site_site_symmetry_order
_atom_site_calc_flag
_atom_site_refinement_flags_posn
_atom_site_refinement_flags_adp
_atom_site_refinement_flags_occupancy
_atom_site_disorder_assembly
_atom_site_disorder_group
Ir1 Ir 0.79322(2) -0.00610(2) 0.18097(2) 0.03911(8) Uani 1 1 d . . . . .
O1 O 0.8631(4) 0.4281(4) 0.3324(3) 0.0563(11) Uani 1 1 d . . . . .
O2 O 0.5052(4) -0.3384(4) -0.1710(3) 0.0596(11) Uani 1 1 d . . . . .
O3 O 1.1679(3) 0.0047(4) 0.4117(3) 0.0511(10) Uani 1 1 d . . . . .
N1 N 0.8429(4) 0.2203(4) 0.1824(3) 0.0456(11) Uani 1 1 d . . . . .
N2 N 0.8468(4) 0.1362(4) 0.0454(4) 0.0470(12) Uani 1 1 d . . . . .
N3 N 0.5718(4) -0.1551(4) 0.0224(4) 0.0469(11) Uani 1 1 d . . . . .
N4 N 0.5286(4) -0.0502(5) 0.1215(4) 0.0599(14) Uani 1 1 d . . . . .
N5 N 0.9106(4) -0.0705(4) 0.3202(3) 0.0403(10) Uani 1 1 d . . . . .
N6 N 0.7300(4) -0.1699(4) 0.2988(4) 0.0476(11) Uani 1 1 d . . . . .
C1 C 0.8151(5) 0.1304(5) 0.2968(4) 0.0427(12) Uani 1 1 d . . . . .
C2 C 0.8099(5) 0.1379(5) 0.3898(5) 0.0500(14) Uani 1 1 d . . . . .
H2 H 0.8004 0.0754 0.4066 0.060 Uiso 1 1 calc R U . . .
C3 C 0.8181(5) 0.2320(6) 0.4570(5) 0.0525(15) Uani 1 1 d . . . . .
H3 H 0.8126 0.2318 0.5168 0.063 Uiso 1 1 calc R U . . .
C4 C 0.8349(5) 0.3281(6) 0.4340(5) 0.0512(14) Uani 1 1 d . . . . .
C5 C 0.8482(5) 0.4397(6) 0.4812(5) 0.0554(16) Uani 1 1 d . . . . .
C6 C 0.8484(6) 0.5001(7) 0.5704(6) 0.0696(19) Uani 1 1 d . . . . .
H6 H 0.8369 0.4658 0.6153 0.084 Uiso 1 1 calc R U . . .
C7 C 0.8655(7) 0.6101(8) 0.5921(7) 0.087(3) Uani 1 1 d . . . . .
H7 H 0.8649 0.6496 0.6514 0.104 Uiso 1 1 calc R U . . .
C8 C 0.8838(6) 0.6628(7) 0.5260(7) 0.076(2) Uani 1 1 d . . . . .
H8 H 0.8967 0.7377 0.5421 0.091 Uiso 1 1 calc R U . . .
C9 C 0.8832(6) 0.6068(6) 0.4393(6) 0.070(2) Uani 1 1 d . . . . .
H9 H 0.8948 0.6419 0.3950 0.083 Uiso 1 1 calc R U . . .
C10 C 0.8649(5) 0.4954(6) 0.4174(5) 0.0576(16) Uani 1 1 d . . . . .
C11 C 0.8433(5) 0.3240(5) 0.3430(5) 0.0474(14) Uani 1 1 d . . . . .
C12 C 0.8355(5) 0.2310(5) 0.2767(4) 0.0419(12) Uani 1 1 d . . . . .
C13 C 0.8256(5) 0.1186(5) 0.1251(4) 0.0427(13) Uani 1 1 d . . . . .
C14 C 0.8770(6) 0.3025(6) 0.1423(5) 0.0619(17) Uani 1 1 d . . . . .
H14 H 0.8942 0.3785 0.1693 0.074 Uiso 1 1 calc R U . . .
C15 C 0.8800(6) 0.2496(6) 0.0563(5) 0.0587(17) Uani 1 1 d . . . . .
H15 H 0.9004 0.2824 0.0122 0.070 Uiso 1 1 calc R U . . .
C16 C 0.8426(6) 0.0516(6) -0.0380(5) 0.0620(17) Uani 1 1 d . . . . .
H16A H 0.8669 0.0866 -0.0821 0.093 Uiso 1 1 calc R U . . .
H16B H 0.7648 -0.0099 -0.0698 0.093 Uiso 1 1 calc R U . . .
H16C H 0.8932 0.0223 -0.0171 0.093 Uiso 1 1 calc R U . . .
C17 C 0.7587(5) -0.1434(5) 0.0574(4) 0.0401(12) Uani 1 1 d . . . . .
C18 C 0.8331(5) -0.1858(5) 0.0317(4) 0.0454(13) Uani 1 1 d . . . . .
H18 H 0.9079 -0.1532 0.0747 0.054 Uiso 1 1 calc R U . . .
C19 C 0.7993(5) -0.2749(5) -0.0559(4) 0.0490(14) Uani 1 1 d . . . . .
H19 H 0.8507 -0.3011 -0.0700 0.059 Uiso 1 1 calc R U . . .
C20 C 0.6867(5) -0.3245(5) -0.1223(4) 0.0466(13) Uani 1 1 d . . . . .
C21 C 0.6221(6) -0.4111(6) -0.2191(4) 0.0547(15) Uani 1 1 d . . . . .
C22 C 0.6446(8) -0.4819(7) -0.2859(6) 0.075(2) Uani 1 1 d . . . . .
H22 H 0.7153 -0.4823 -0.2712 0.090 Uiso 1 1 calc R U . . .
C23 C 0.5576(10) -0.5534(8) -0.3766(6) 0.095(3) Uani 1 1 d . . . . .
H23 H 0.5714 -0.6020 -0.4217 0.114 Uiso 1 1 calc R U . . .
C24 C 0.4530(9) -0.5536(8) -0.4004(6) 0.090(3) Uani 1 1 d . . . . .
H24 H 0.3982 -0.6016 -0.4614 0.108 Uiso 1 1 calc R U . . .
C25 C 0.4272(7) -0.4837(7) -0.3356(6) 0.074(2) Uani 1 1 d . . . . .
H25 H 0.3568 -0.4829 -0.3512 0.089 Uiso 1 1 calc R U . . .
C26 C 0.5136(6) -0.4147(6) -0.2455(5) 0.0619(17) Uani 1 1 d . . . . .
C27 C 0.6107(5) -0.2836(5) -0.0962(4) 0.0473(13) Uani 1 1 d . . . . .
C28 C 0.6439(5) -0.1980(5) -0.0090(4) 0.0438(13) Uani 1 1 d . . . . .
C29 C 0.6174(5) -0.0708(5) 0.1119(4) 0.0449(13) Uani 1 1 d . . . . .
C30 C 0.4546(6) -0.1872(7) -0.0248(6) 0.0680(19) Uani 1 1 d . . . . .
H30 H 0.4055 -0.2423 -0.0856 0.082 Uiso 1 1 calc R U . . .
C31 C 0.4312(6) -0.1193(8) 0.0391(6) 0.079(2) Uani 1 1 d . . . . .
H31 H 0.3607 -0.1186 0.0297 0.095 Uiso 1 1 calc R U . . .
C32 C 0.5327(7) 0.0333(8) 0.2074(6) 0.081(2) Uani 1 1 d . . . . .
H32A H 0.4557 0.0120 0.2089 0.122 Uiso 1 1 calc R U . . .
H32B H 0.5657 0.1078 0.2044 0.122 Uiso 1 1 calc R U . . .
H32C H 0.5795 0.0345 0.2646 0.122 Uiso 1 1 calc R U . . .
C33 C 0.9703(4) 0.0482(4) 0.2330(4) 0.0373(11) Uani 1 1 d . . . . .
C34 C 1.0583(5) 0.1207(5) 0.2066(4) 0.0422(12) Uani 1 1 d . . . . .
H34 H 1.0373 0.1479 0.1601 0.051 Uiso 1 1 calc R U . . .
C35 C 1.1746(5) 0.1529(5) 0.2472(4) 0.0459(13) Uani 1 1 d . . . . .
H35 H 1.2302 0.2011 0.2285 0.055 Uiso 1 1 calc R U . . .
C36 C 1.2063(5) 0.1116(5) 0.3164(4) 0.0418(12) Uani 1 1 d . . . . .
C37 C 1.3150(5) 0.1272(5) 0.3740(4) 0.0445(13) Uani 1 1 d . . . . .
C38 C 1.4306(5) 0.1880(6) 0.3826(5) 0.0566(16) Uani 1 1 d . . . . .
H38 H 1.4509 0.2317 0.3454 0.068 Uiso 1 1 calc R U . . .
C39 C 1.5142(6) 0.1822(7) 0.4471(6) 0.0678(19) Uani 1 1 d . . . . .
H39 H 1.5918 0.2235 0.4544 0.081 Uiso 1 1 calc R U . . .
C40 C 1.4837(7) 0.1153(8) 0.5009(6) 0.076(2) Uani 1 1 d . . . . .
H40 H 1.5413 0.1101 0.5419 0.091 Uiso 1 1 calc R U . . .
C41 C 1.3706(6) 0.0560(7) 0.4955(5) 0.0659(19) Uani 1 1 d . . . . .
H41 H 1.3509 0.0144 0.5343 0.079 Uiso 1 1 calc R U . . .
C42 C 1.2884(5) 0.0617(6) 0.4297(5) 0.0522(15) Uani 1 1 d . . . . .
C43 C 1.1201(5) 0.0380(5) 0.3416(4) 0.0409(12) Uani 1 1 d . . . . .
C44 C 1.0040(4) 0.0051(5) 0.3003(4) 0.0379(11) Uani 1 1 d . . . . .
C45 C 0.8008(5) -0.0961(5) 0.2673(4) 0.0422(12) Uani 1 1 d . . . . .
C46 C 0.9056(5) -0.1311(6) 0.3806(5) 0.0512(15) Uani 1 1 d . . . . .
H46 H 0.9677 -0.1305 0.4214 0.061 Uiso 1 1 calc R U . . .
C47 C 0.7943(6) -0.1901(6) 0.3683(5) 0.0588(17) Uani 1 1 d . . . . .
H47 H 0.7645 -0.2371 0.4008 0.071 Uiso 1 1 calc R U . . .
C48 C 0.6038(5) -0.2225(7) 0.2622(6) 0.0675(19) Uani 1 1 d . . . . .
H48A H 0.5725 -0.2656 0.2994 0.101 Uiso 1 1 calc R U . . .
H48B H 0.5751 -0.2723 0.1958 0.101 Uiso 1 1 calc R U . . .
H48C H 0.5808 -0.1640 0.2675 0.101 Uiso 1 1 calc R U . . .

loop_
_atom_site_aniso_label
_atom_site_aniso_U_11
_atom_site_aniso_U_22
_atom_site_aniso_U_33
_atom_site_aniso_U_23
_atom_site_aniso_U_13
_atom_site_aniso_U_12
Ir1 0.03104(12) 0.03207(12) 0.05176(14) 0.01426(10) 0.01589(9) 0.01275(10)
O1 0.057(3) 0.037(2) 0.070(3) 0.015(2) 0.014(2) 0.025(2)
O2 0.042(2) 0.053(3) 0.058(3) 0.006(2) 0.006(2) 0.013(2)
O3 0.042(2) 0.057(3) 0.063(3) 0.032(2) 0.019(2) 0.025(2)
N1 0.045(3) 0.039(3) 0.053(3) 0.021(3) 0.014(2) 0.020(3)
N2 0.043(3) 0.050(3) 0.054(3) 0.025(3) 0.017(2) 0.024(3)
N3 0.030(2) 0.041(3) 0.057(3) 0.011(3) 0.009(2) 0.013(2)
N4 0.040(3) 0.059(4) 0.081(4) 0.019(3) 0.021(3) 0.028(3)
N5 0.035(2) 0.032(3) 0.051(3) 0.017(2) 0.016(2) 0.012(2)
N6 0.035(3) 0.033(3) 0.064(3) 0.018(3) 0.021(2) 0.004(2)
C1 0.029(3) 0.037(3) 0.057(3) 0.014(3) 0.014(3) 0.013(3)
C2 0.048(3) 0.043(3) 0.065(4) 0.024(3) 0.028(3) 0.021(3)
C3 0.048(4) 0.050(4) 0.060(4) 0.018(3) 0.029(3) 0.021(3)
C4 0.036(3) 0.045(4) 0.062(4) 0.009(3) 0.017(3) 0.016(3)
C5 0.040(3) 0.045(4) 0.070(4) 0.007(3) 0.015(3) 0.021(3)
C6 0.056(4) 0.057(5) 0.071(5) -0.001(4) 0.019(4) 0.020(4)
C7 0.062(5) 0.066(6) 0.104(6) -0.008(5) 0.027(5) 0.030(5)
C8 0.054(4) 0.039(4) 0.111(6) 0.004(5) 0.018(4) 0.021(4)
C9 0.058(4) 0.045(4) 0.089(5) 0.008(4) 0.008(4) 0.028(4)
C10 0.039(3) 0.048(4) 0.075(4) 0.011(4) 0.011(3) 0.022(3)
C11 0.037(3) 0.035(3) 0.068(4) 0.018(3) 0.016(3) 0.017(3)
C12 0.036(3) 0.038(3) 0.050(3) 0.013(3) 0.013(3) 0.018(3)
C13 0.031(3) 0.044(3) 0.054(3) 0.019(3) 0.014(3) 0.018(3)
C14 0.066(4) 0.043(4) 0.075(5) 0.029(4) 0.020(4) 0.022(4)
C15 0.063(4) 0.054(4) 0.066(4) 0.032(4) 0.023(4) 0.027(4)
C16 0.067(5) 0.056(4) 0.061(4) 0.023(4) 0.029(4) 0.024(4)
C17 0.040(3) 0.033(3) 0.047(3) 0.017(3) 0.016(3) 0.015(3)
C18 0.037(3) 0.044(3) 0.055(3) 0.019(3) 0.015(3) 0.018(3)
C19 0.047(3) 0.047(4) 0.060(4) 0.020(3) 0.026(3) 0.025(3)
C20 0.048(3) 0.036(3) 0.054(3) 0.019(3) 0.022(3) 0.014(3)
C21 0.065(4) 0.043(4) 0.050(3) 0.018(3) 0.025(3) 0.017(4)
C22 0.082(5) 0.059(5) 0.069(5) 0.016(4) 0.038(4) 0.021(5)
C23 0.110(8) 0.057(5) 0.067(5) -0.003(5) 0.041(6) 0.004(6)
C24 0.089(7) 0.065(6) 0.049(4) -0.004(4) 0.016(4) -0.005(5)
C25 0.062(5) 0.065(5) 0.065(5) 0.019(4) 0.012(4) 0.010(4)
C26 0.059(4) 0.044(4) 0.056(4) 0.013(3) 0.018(3) 0.004(4)
C27 0.037(3) 0.044(3) 0.053(3) 0.019(3) 0.012(3) 0.012(3)
C28 0.035(3) 0.036(3) 0.059(4) 0.017(3) 0.019(3) 0.015(3)
C29 0.031(3) 0.044(3) 0.059(4) 0.019(3) 0.014(3) 0.018(3)
C30 0.037(3) 0.068(5) 0.083(5) 0.014(4) 0.007(3) 0.025(4)
C31 0.038(4) 0.080(6) 0.096(6) 0.007(5) 0.008(4) 0.030(4)
C32 0.052(4) 0.074(6) 0.099(6) 0.000(5) 0.023(4) 0.036(5)
C33 0.035(3) 0.028(3) 0.045(3) 0.011(2) 0.015(2) 0.011(2)
C34 0.043(3) 0.038(3) 0.046(3) 0.018(3) 0.016(3) 0.018(3)
C35 0.039(3) 0.041(3) 0.057(3) 0.022(3) 0.025(3) 0.012(3)
C36 0.036(3) 0.033(3) 0.051(3) 0.011(3) 0.017(3) 0.014(3)
C37 0.037(3) 0.037(3) 0.053(3) 0.010(3) 0.015(3) 0.016(3)
C38 0.042(3) 0.047(4) 0.075(4) 0.018(4) 0.026(3) 0.017(3)
C39 0.030(3) 0.063(5) 0.092(5) 0.017(4) 0.012(3) 0.016(4)
C40 0.051(4) 0.079(6) 0.088(5) 0.026(5) 0.007(4) 0.034(5)
C41 0.051(4) 0.070(5) 0.074(5) 0.030(4) 0.011(4) 0.029(4)
C42 0.040(3) 0.054(4) 0.059(4) 0.019(3) 0.016(3) 0.021(3)
C43 0.038(3) 0.037(3) 0.045(3) 0.014(3) 0.014(3) 0.016(3)
C44 0.035(3) 0.030(3) 0.047(3) 0.013(3) 0.019(2) 0.013(3)
C45 0.040(3) 0.031(3) 0.056(3) 0.016(3) 0.023(3) 0.015(3)
C46 0.048(3) 0.051(4) 0.064(4) 0.036(3) 0.025(3) 0.020(3)
C47 0.053(4) 0.052(4) 0.076(4) 0.037(4) 0.029(4) 0.018(4)
C48 0.040(4) 0.060(5) 0.095(5) 0.035(5) 0.030(4) 0.011(4)

loop_
_atom_type_symbol
_atom_type_description
_atom_type_scat_dispersion_real
_atom_type_scat_dispersion_imag
_atom_type_scat_source
C C 0.0033 0.0016 'International Tables Vol C Tables 4.2.6.8 and 6.1.1.4'
H H 0.0000 0.0000 'International Tables Vol C Tables 4.2.6.8 and 6.1.1.4'
Ir Ir -1.4442 7.9887 'International Tables Vol C Tables 4.2.6.8 and 6.1.1.4'
N N 0.0061 0.0033 'International Tables Vol C Tables 4.2.6.8 and 6.1.1.4'
O O 0.0106 0.0060 'International Tables Vol C Tables 4.2.6.8 and 6.1.1.4'

loop_
_geom_angle_atom_site_label_1
_geom_angle_atom_site_label_2
_geom_angle_atom_site_label_3
_geom_angle
_geom_angle_site_symmetry_1
_geom_angle_site_symmetry_3
C45 Ir1 C13 164.2(2) . .
C45 Ir1 C29 104.2(2) . .
C13 Ir1 C29 89.1(2) . .
C45 Ir1 C33 78.4(2) . .
C13 Ir1 C33 89.5(2) . .
C29 Ir1 C33 172.5(2) . .
C45 Ir1 C1 91.2(2) . .
C13 Ir1 C1 78.5(2) . .
C29 Ir1 C1 97.4(2) . .
C33 Ir1 C1 89.5(2) . .
C45 Ir1 C17 91.8(2) . .
C13 Ir1 C17 99.3(2) . .
C29 Ir1 C17 78.1(2) . .
C33 Ir1 C17 94.9(2) . .
C1 Ir1 C17 175.09(19) . .
C10 O1 C11 105.1(5) . .
C26 O2 C27 106.5(5) . .
C43 O3 C42 104.5(4) . .
C13 N1 C14 112.5(5) . .
C13 N1 C12 117.1(4) . .
C14 N1 C12 130.1(5) . .
C13 N2 C15 110.5(5) . .
C13 N2 C16 125.6(5) . .
C15 N2 C16 123.9(5) . .
C29 N3 C28 117.8(5) . .
C29 N3 C30 112.4(5) . .
C28 N3 C30 129.8(5) . .
C29 N4 C31 110.6(6) . .
C29 N4 C32 125.4(6) . .
C31 N4 C32 124.0(5) . .
C45 N5 C46 110.8(5) . .
C45 N5 C44 116.5(4) . .
C46 N5 C44 132.6(4) . .
C45 N6 C47 110.3(5) . .
C45 N6 C48 124.3(5) . .
C47 N6 C48 125.4(5) . .
C2 C1 C12 115.4(5) . .
C2 C1 Ir1 130.6(4) . .
C12 C1 Ir1 114.0(4) . .
C3 C2 C1 124.1(5) . .
C3 C2 H2 117.9 . .
C1 C2 H2 117.9 . .
C2 C3 C4 119.0(6) . .
C2 C3 H3 120.5 . .
C4 C3 H3 120.5 . .
C3 C4 C11 118.1(6) . .
C3 C4 C5 136.6(6) . .
C11 C4 C5 105.3(5) . .
C10 C5 C6 117.0(6) . .
C10 C5 C4 106.8(6) . .
C6 C5 C4 136.2(7) . .
C7 C6 C5 120.1(8) . .
C7 C6 H6 119.9 . .
C5 C6 H6 119.9 . .
C6 C7 C8 120.6(8) . .
C6 C7 H7 119.7 . .
C8 C7 H7 119.7 . .
C9 C8 C7 120.8(7) . .
C9 C8 H8 119.6 . .
C7 C8 H8 119.6 . .
C8 C9 C10 118.4(8) . .
C8 C9 H9 120.8 . .
C10 C9 H9 120.8 . .
O1 C10 C5 111.9(6) . .
O1 C10 C9 125.0(7) . .
C5 C10 C9 123.0(7) . .
C12 C11 C4 122.8(5) . .
C12 C11 O1 126.2(5) . .
C4 C11 O1 110.9(5) . .
C11 C12 C1 120.5(5) . .
C11 C12 N1 126.1(5) . .
C1 C12 N1 113.4(5) . .
N1 C13 N2 104.0(5) . .
N1 C13 Ir1 117.0(4) . .
N2 C13 Ir1 138.7(4) . .
C15 C14 N1 105.7(6) . .
C15 C14 H14 127.2 . .
N1 C14 H14 127.2 . .
C14 C15 N2 107.3(6) . .
C14 C15 H15 126.3 . .
N2 C15 H15 126.3 . .
N2 C16 H16A 109.5 . .
N2 C16 H16B 109.5 . .
H16A C16 H16B 109.5 . .
N2 C16 H16C 109.5 . .
H16A C16 H16C 109.5 . .
H16B C16 H16C 109.5 . .
C18 C17 C28 116.8(5) . .
C18 C17 Ir1 129.3(4) . .
C28 C17 Ir1 114.0(4) . .
C19 C18 C17 122.9(5) . .
C19 C18 H18 118.6 . .
C17 C18 H18 118.6 . .
C18 C19 C20 119.4(5) . .
C18 C19 H19 120.3 . .
C20 C19 H19 120.3 . .
C19 C20 C27 118.0(5) . .
C19 C20 C21 136.2(5) . .
C27 C20 C21 105.7(5) . .
C22 C21 C26 118.2(7) . .
C22 C21 C20 135.6(7) . .
C26 C21 C20 106.1(5) . .
C21 C22 C23 118.2(8) . .
C21 C22 H22 120.9 . .
C23 C22 H22 120.9 . .
C24 C23 C22 122.0(8) . .
C24 C23 H23 119.0 . .
C22 C23 H23 119.0 . .
C23 C24 C25 121.5(8) . .
C23 C24 H24 119.2 . .
C25 C24 H24 119.2 . .
C24 C25 C26 115.8(8) . .
C24 C25 H25 122.1 . .
C26 C25 H25 122.1 . .
O2 C26 C25 124.8(7) . .
O2 C26 C21 111.0(6) . .
C25 C26 C21 124.2(7) . .
C28 C27 O2 127.3(5) . .
C28 C27 C20 122.0(5) . .
O2 C27 C20 110.6(5) . .
C27 C28 N3 124.9(5) . .
C27 C28 C17 120.8(5) . .
N3 C28 C17 114.3(5) . .
N4 C29 N3 103.9(5) . .
N4 C29 Ir1 140.4(5) . .
N3 C29 Ir1 115.3(4) . .
C31 C30 N3 103.6(6) . .
C31 C30 H30 128.2 . .
N3 C30 H30 128.2 . .
C30 C31 N4 109.5(5) . .
C30 C31 H31 125.3 . .
N4 C31 H31 125.3 . .
N4 C32 H32A 109.5 . .
N4 C32 H32B 109.5 . .
H32A C32 H32B 109.5 . .
N4 C32 H32C 109.5 . .
H32A C32 H32C 109.5 . .
H32B C32 H32C 109.5 . .
C44 C33 C34 117.2(5) . .
C44 C33 Ir1 115.0(4) . .
C34 C33 Ir1 127.7(4) . .
C35 C34 C33 122.9(5) . .
C35 C34 H34 118.5 . .
C33 C34 H34 118.5 . .
C34 C35 C36 118.6(5) . .
C34 C35 H35 120.7 . .
C36 C35 H35 120.7 . .
C35 C36 C43 119.1(5) . .
C35 C36 C37 134.4(5) . .
C43 C36 C37 106.5(5) . .
C42 C37 C38 118.6(5) . .
C42 C37 C36 106.3(5) . .
C38 C37 C36 135.0(6) . .
C39 C38 C37 118.9(6) . .
C39 C38 H38 120.6 . .
C37 C38 H38 120.6 . .
C38 C39 C40 120.5(6) . .
C38 C39 H39 119.7 . .
C40 C39 H39 119.7 . .
C41 C40 C39 122.0(6) . .
C41 C40 H40 119.0 . .
C39 C40 H40 119.0 . .
C42 C41 C40 116.4(7) . .
C42 C41 H41 121.8 . .
C40 C41 H41 121.8 . .
C41 C42 C37 123.4(6) . .
C41 C42 O3 124.9(6) . .
C37 C42 O3 111.6(5) . .
C44 C43 C36 122.1(5) . .
C44 C43 O3 126.7(5) . .
C36 C43 O3 111.1(5) . .
C43 C44 C33 119.9(5) . .
C43 C44 N5 126.1(4) . .
C33 C44 N5 114.0(4) . .
N6 C45 N5 104.2(4) . .
N6 C45 Ir1 139.8(4) . .
N5 C45 Ir1 115.7(4) . .
C47 C46 N5 106.1(5) . .
C47 C46 H46 126.9 . .
N5 C46 H46 126.9 . .
C46 C47 N6 108.6(5) . .
C46 C47 H47 125.7 . .
N6 C47 H47 125.7 . .
N6 C48 H48A 109.5 . .
N6 C48 H48B 109.5 . .
H48A C48 H48B 109.5 . .
N6 C48 H48C 109.5 . .
H48A C48 H48C 109.5 . .
H48B C48 H48C 109.5 . .

loop_
_geom_bond_atom_site_label_1
_geom_bond_atom_site_label_2
_geom_bond_distance
_geom_bond_site_symmetry_2
Ir1 C45 2.042(5) .
Ir1 C13 2.043(5) .
Ir1 C29 2.075(5) .
Ir1 C33 2.084(5) .
Ir1 C1 2.092(6) .
Ir1 C17 2.110(6) .
O1 C10 1.373(8) .
O1 C11 1.409(7) .
O2 C26 1.390(8) .
O2 C27 1.390(7) .
O3 C43 1.407(6) .
O3 C42 1.414(7) .
N1 C13 1.344(7) .
N1 C14 1.388(8) .
N1 C12 1.434(7) .
N2 C13 1.360(7) .
N2 C15 1.396(8) .
N2 C16 1.460(8) .
N3 C29 1.366(8) .
N3 C28 1.414(6) .
N3 C30 1.418(7) .
N4 C29 1.353(7) .
N4 C31 1.388(9) .
N4 C32 1.476(9) .
N5 C45 1.380(7) .
N5 C46 1.389(7) .
N5 C44 1.420(7) .
N6 C45 1.352(7) .
N6 C47 1.387(8) .
N6 C48 1.461(8) .
C1 C2 1.411(8) .
C1 C12 1.430(8) .
C2 C3 1.377(9) .
C2 H2 0.9300 .
C3 C4 1.401(9) .
C3 H3 0.9300 .
C4 C11 1.403(9) .
C4 C5 1.438(9) .
C5 C10 1.386(10) .
C5 C6 1.397(9) .
C6 C7 1.375(12) .
C6 H6 0.9300 .
C7 C8 1.392(13) .
C7 H7 0.9300 .
C8 C9 1.343(11) .
C8 H8 0.9300 .
C9 C10 1.389(9) .
C9 H9 0.9300 .
C11 C12 1.361(8) .
C14 C15 1.341(10) .
C14 H14 0.9300 .
C15 H15 0.9300 .
C16 H16A 0.9600 .
C16 H16B 0.9600 .
C16 H16C 0.9600 .
C17 C18 1.408(7) .
C17 C28 1.421(8) .
C18 C19 1.401(9) .
C18 H18 0.9300 .
C19 C20 1.407(8) .
C19 H19 0.9300 .
C20 C27 1.418(8) .
C20 C21 1.452(9) .
C21 C22 1.385(10) .
C21 C26 1.405(10) .
C22 C23 1.407(12) .
C22 H22 0.9300 .
C23 C24 1.374(13) .
C23 H23 0.9300 .
C24 C25 1.388(12) .
C24 H24 0.9300 .
C25 C26 1.395(10) .
C25 H25 0.9300 .
C27 C28 1.375(8) .
C30 C31 1.342(11) .
C30 H30 0.9300 .
C31 H31 0.9300 .
C32 H32A 0.9600 .
C32 H32B 0.9600 .
C32 H32C 0.9600 .
C33 C44 1.399(7) .
C33 C34 1.417(7) .
C34 C35 1.388(8) .
C34 H34 0.9300 .
C35 C36 1.393(7) .
C35 H35 0.9300 .
C36 C43 1.398(8) .
C36 C37 1.443(8) .
C37 C42 1.387(8) .
C37 C38 1.395(8) .
C38 C39 1.380(9) .
C38 H38 0.9300 .
C39 C40 1.384(11) .
C39 H39 0.9300 .
C40 C41 1.378(11) .
C40 H40 0.9300 .
C41 C42 1.377(8) .
C41 H41 0.9300 .
C43 C44 1.386(7) .
C46 C47 1.327(9) .
C46 H46 0.9300 .
C47 H47 0.9300 .
C48 H48A 0.9600 .
C48 H48B 0.9600 .
C48 H48C 0.9600 .

loop_
_geom_torsion_atom_site_label_1
_geom_torsion_atom_site_label_2
_geom_torsion_atom_site_label_3
_geom_torsion_atom_site_label_4
_geom_torsion
_geom_torsion_site_symmetry_1
_geom_torsion_site_symmetry_2
_geom_torsion_site_symmetry_3
_geom_torsion_site_symmetry_4
C12 C1 C2 C3 2.9(8) . . . .
Ir1 C1 C2 C3 -175.2(5) . . . .
C1 C2 C3 C4 -1.3(9) . . . .
C2 C3 C4 C11 -0.4(9) . . . .
C2 C3 C4 C5 -179.6(7) . . . .
C3 C4 C5 C10 178.6(7) . . . .
C11 C4 C5 C10 -0.7(7) . . . .
C3 C4 C5 C6 -1.2(13) . . . .
C11 C4 C5 C6 179.5(7) . . . .
C10 C5 C6 C7 -0.5(10) . . . .
C4 C5 C6 C7 179.2(7) . . . .
C5 C6 C7 C8 -0.6(12) . . . .
C6 C7 C8 C9 1.1(12) . . . .
C7 C8 C9 C10 -0.6(11) . . . .
C11 O1 C10 C5 0.5(7) . . . .
C11 O1 C10 C9 179.3(6) . . . .
C6 C5 C10 O1 179.9(5) . . . .
C4 C5 C10 O1 0.1(7) . . . .
C6 C5 C10 C9 1.1(10) . . . .
C4 C5 C10 C9 -178.7(6) . . . .
C8 C9 C10 O1 -179.3(6) . . . .
C8 C9 C10 C5 -0.6(11) . . . .
C3 C4 C11 C12 0.2(9) . . . .
C5 C4 C11 C12 179.7(5) . . . .
C3 C4 C11 O1 -178.4(5) . . . .
C5 C4 C11 O1 1.0(7) . . . .
C10 O1 C11 C12 -179.5(5) . . . .
C10 O1 C11 C4 -1.0(6) . . . .
C4 C11 C12 C1 1.5(9) . . . .
O1 C11 C12 C1 180.0(5) . . . .
C4 C11 C12 N1 179.8(5) . . . .
O1 C11 C12 N1 -1.8(9) . . . .
C2 C1 C12 C11 -3.0(8) . . . .
Ir1 C1 C12 C11 175.4(4) . . . .
C2 C1 C12 N1 178.5(4) . . . .
Ir1 C1 C12 N1 -3.1(6) . . . .
C13 N1 C12 C11 -175.9(5) . . . .
C14 N1 C12 C11 11.5(10) . . . .
C13 N1 C12 C1 2.5(7) . . . .
C14 N1 C12 C1 -170.1(6) . . . .
C14 N1 C13 N2 -1.4(6) . . . .
C12 N1 C13 N2 -175.3(4) . . . .
C14 N1 C13 Ir1 173.2(4) . . . .
C12 N1 C13 Ir1 -0.7(6) . . . .
C15 N2 C13 N1 1.7(6) . . . .
C16 N2 C13 N1 178.3(5) . . . .
C15 N2 C13 Ir1 -171.0(5) . . . .
C16 N2 C13 Ir1 5.6(9) . . . .
C13 N1 C14 C15 0.6(7) . . . .
C12 N1 C14 C15 173.5(5) . . . .
N1 C14 C15 N2 0.5(7) . . . .
C13 N2 C15 C14 -1.4(7) . . . .
C16 N2 C15 C14 -178.1(6) . . . .
C28 C17 C18 C19 2.0(8) . . . .
Ir1 C17 C18 C19 -176.7(4) . . . .
C17 C18 C19 C20 0.7(8) . . . .
C18 C19 C20 C27 -1.7(8) . . . .
C18 C19 C20 C21 176.3(6) . . . .
C19 C20 C21 C22 0.9(13) . . . .
C27 C20 C21 C22 179.1(7) . . . .
C19 C20 C21 C26 -176.9(7) . . . .
C27 C20 C21 C26 1.3(6) . . . .
C26 C21 C22 C23 0.2(10) . . . .
C20 C21 C22 C23 -177.4(7) . . . .
C21 C22 C23 C24 0.7(13) . . . .
C22 C23 C24 C25 -0.6(15) . . . .
C23 C24 C25 C26 -0.4(13) . . . .
C27 O2 C26 C25 -177.4(7) . . . .
C27 O2 C26 C21 1.0(7) . . . .
C24 C25 C26 O2 179.5(7) . . . .
C24 C25 C26 C21 1.4(11) . . . .
C22 C21 C26 O2 -179.7(6) . . . .
C20 C21 C26 O2 -1.4(7) . . . .
C22 C21 C26 C25 -1.3(10) . . . .
C20 C21 C26 C25 176.9(6) . . . .
C26 O2 C27 C28 177.5(6) . . . .
C26 O2 C27 C20 -0.1(6) . . . .
C19 C20 C27 C28 0.0(8) . . . .
C21 C20 C27 C28 -178.5(5) . . . .
C19 C20 C27 O2 177.8(5) . . . .
C21 C20 C27 O2 -0.7(6) . . . .
O2 C27 C28 N3 4.1(9) . . . .
C20 C27 C28 N3 -178.5(5) . . . .
O2 C27 C28 C17 -174.6(5) . . . .
C20 C27 C28 C17 2.8(8) . . . .
C29 N3 C28 C27 179.1(5) . . . .
C30 N3 C28 C27 0.0(10) . . . .
C29 N3 C28 C17 -2.1(7) . . . .
C30 N3 C28 C17 178.9(6) . . . .
C18 C17 C28 C27 -3.7(8) . . . .
Ir1 C17 C28 C27 175.2(4) . . . .
C18 C17 C28 N3 177.4(5) . . . .
Ir1 C17 C28 N3 -3.6(6) . . . .
C31 N4 C29 N3 -0.9(7) . . . .
C32 N4 C29 N3 178.8(7) . . . .
C31 N4 C29 Ir1 171.1(6) . . . .
C32 N4 C29 Ir1 -9.2(11) . . . .
C28 N3 C29 N4 -178.8(5) . . . .
C30 N3 C29 N4 0.5(7) . . . .
C28 N3 C29 Ir1 6.9(6) . . . .
C30 N3 C29 Ir1 -173.9(4) . . . .
C29 N3 C30 C31 0.1(8) . . . .
C28 N3 C30 C31 179.2(6) . . . .
N3 C30 C31 N4 -0.6(9) . . . .
C29 N4 C31 C30 1.0(10) . . . .
C32 N4 C31 C30 -178.7(7) . . . .
C44 C33 C34 C35 -2.4(8) . . . .
Ir1 C33 C34 C35 179.0(4) . . . .
C33 C34 C35 C36 0.5(9) . . . .
C34 C35 C36 C43 0.9(8) . . . .
C34 C35 C36 C37 -178.7(6) . . . .
C35 C36 C37 C42 -179.7(6) . . . .
C43 C36 C37 C42 0.6(6) . . . .
C35 C36 C37 C38 -1.1(12) . . . .
C43 C36 C37 C38 179.3(7) . . . .
C42 C37 C38 C39 -1.0(9) . . . .
C36 C37 C38 C39 -179.6(7) . . . .
C37 C38 C39 C40 1.3(11) . . . .
C38 C39 C40 C41 -2.7(12) . . . .
C39 C40 C41 C42 3.5(12) . . . .
C40 C41 C42 C37 -3.3(11) . . . .
C40 C41 C42 O3 178.4(7) . . . .
C38 C37 C42 C41 2.1(10) . . . .
C36 C37 C42 C41 -179.0(6) . . . .
C38 C37 C42 O3 -179.3(5) . . . .
C36 C37 C42 O3 -0.4(7) . . . .
C43 O3 C42 C41 178.6(6) . . . .
C43 O3 C42 C37 0.1(7) . . . .
C35 C36 C43 C44 -0.4(8) . . . .
C37 C36 C43 C44 179.4(5) . . . .
C35 C36 C43 O3 179.7(5) . . . .
C37 C36 C43 O3 -0.6(6) . . . .
C42 O3 C43 C44 -179.6(6) . . . .
C42 O3 C43 C36 0.3(6) . . . .
C36 C43 C44 C33 -1.7(8) . . . .
O3 C43 C44 C33 178.3(5) . . . .
C36 C43 C44 N5 178.9(5) . . . .
O3 C43 C44 N5 -1.1(9) . . . .
C34 C33 C44 C43 2.9(8) . . . .
Ir1 C33 C44 C43 -178.3(4) . . . .
C34 C33 C44 N5 -177.6(5) . . . .
Ir1 C33 C44 N5 1.1(6) . . . .
C45 N5 C44 C43 -176.9(5) . . . .
C46 N5 C44 C43 -0.9(10) . . . .
C45 N5 C44 C33 3.7(7) . . . .
C46 N5 C44 C33 179.7(6) . . . .
C47 N6 C45 N5 -0.7(7) . . . .
C48 N6 C45 N5 -179.2(6) . . . .
C47 N6 C45 Ir1 -172.7(5) . . . .
C48 N6 C45 Ir1 8.8(10) . . . .
C46 N5 C45 N6 1.9(6) . . . .
C44 N5 C45 N6 178.8(4) . . . .
C46 N5 C45 Ir1 176.2(4) . . . .
C44 N5 C45 Ir1 -6.9(6) . . . .
C45 N5 C46 C47 -2.5(7) . . . .
C44 N5 C46 C47 -178.7(6) . . . .
N5 C46 C47 N6 2.0(8) . . . .
C45 N6 C47 C46 -0.8(8) . . . .
C48 N6 C47 C46 177.6(6) . . . .
